data_7020517
loop_
_publ_author_name
'Mansell, Stephen M.'
'Green, Michael'
'Russell, Christopher A.'

_publ_section_title
;
 Coordination chemistry of trimethylsilylphosphaalkyne: a phosphaalkyne
 bearing a reactive substituent.
;
_journal_issue 47
_journal_name_full 'Dalton transactions (Cambridge, England : 2003)'
_journal_page_first 14360
_journal_page_last 14368
_journal_paper_doi 10.1039/c2dt31756g
_journal_volume 41
_journal_year 2012
_chemical_formula_moiety 'C60 H66 Mo P6 Si2 , C7 H8'
_chemical_formula_sum 'C67 H74 Mo P6 Si2'
_chemical_formula_weight 1217.20
_chemical_name_systematic
;
?
;
_space_group_IT_number 15
_symmetry_cell_setting monoclinic
_symmetry_space_group_name_Hall '-C 2yc'
_symmetry_space_group_name_H-M 'C 1 2/c 1'
_atom_sites_solution_hydrogens geom
_atom_sites_solution_primary direct
_atom_sites_solution_secondary difmap
_audit_creation_method SHELXL-97
_cell_angle_alpha 90.00
_cell_angle_beta 102.0300(10)
_cell_angle_gamma 90.00
_cell_formula_units_Z 4
_cell_length_a 27.1407(12)
_cell_length_b 12.4561(5)
_cell_length_c 18.9658(8)
_cell_measurement_reflns_used 12140
_cell_measurement_temperature 100(2)
_cell_measurement_theta_max 28.298
_cell_measurement_theta_min 3.6135
_cell_volume 6270.9(5)
_computing_cell_refinement 'APEX-II and SAINT (Bruker, 2001)'
_computing_data_collection 'APEX-II (Bruker, 2004)'
_computing_data_reduction 'SAINT v7.51A (BRUKER)'
_computing_molecular_graphics SHELXTL
_computing_publication_material SHELXTL
_computing_structure_refinement 'SHELXL-97 (Sheldrick, 1997)'
_computing_structure_solution 'SHELXS-97 (Sheldrick, 1990)'
_diffrn_ambient_temperature 100(2)
_diffrn_detector_area_resol_mean '4096x4096pixels / 62x62mm'
_diffrn_measured_fraction_theta_full 0.992
_diffrn_measured_fraction_theta_max 0.992
_diffrn_measurement_device_type 'Bruker Kappa-APEX-II area-detector'
_diffrn_measurement_method '\f and \w scans'
_diffrn_radiation_monochromator graphite
_diffrn_radiation_source 'fine-focus sealed tube'
_diffrn_radiation_type MoK\a
_diffrn_radiation_wavelength 0.71073
_diffrn_reflns_av_R_equivalents 0.0345
_diffrn_reflns_av_sigmaI/netI 0.0312
_diffrn_reflns_limit_h_max 36
_diffrn_reflns_limit_h_min -36
_diffrn_reflns_limit_k_max 15
_diffrn_reflns_limit_k_min -16
_diffrn_reflns_limit_l_max 25
_diffrn_reflns_limit_l_min -25
_diffrn_reflns_number 33177
_diffrn_reflns_theta_full 28.40
_diffrn_reflns_theta_max 28.40
_diffrn_reflns_theta_min 3.96
_diffrn_standards_number 0
_exptl_absorpt_coefficient_mu 0.440
_exptl_absorpt_correction_T_max 0.9769
_exptl_absorpt_correction_T_min 0.7466
_exptl_absorpt_correction_type multi-scan
_exptl_absorpt_process_details SADABS-2007/4
_exptl_crystal_colour Red
_exptl_crystal_density_diffrn 1.289
_exptl_crystal_density_method 'not measured'
_exptl_crystal_description Prism
_exptl_crystal_F_000 2544
_exptl_crystal_size_max 0.30
_exptl_crystal_size_mid 0.10
_exptl_crystal_size_min 0.05
_refine_diff_density_max 0.506
_refine_diff_density_min -0.491
_refine_diff_density_rms 0.062
_refine_ls_extinction_method none
_refine_ls_goodness_of_fit_ref 1.011
_refine_ls_hydrogen_treatment constr
_refine_ls_matrix_type full
_refine_ls_number_parameters 379
_refine_ls_number_reflns 7806
_refine_ls_number_restraints 0
_refine_ls_restrained_S_all 1.011
_refine_ls_R_factor_all 0.0416
_refine_ls_R_factor_gt 0.0294
_refine_ls_shift/su_max 0.001
_refine_ls_shift/su_mean 0.000
_refine_ls_structure_factor_coef Fsqd
_refine_ls_weighting_details 'calc w=1/[\s^2^(Fo^2^)+(0.0333P)^2^+7.8915P] where P=(Fo^2^+2Fc^2^)/3'
_refine_ls_weighting_scheme calc
_refine_ls_wR_factor_gt 0.0700
_refine_ls_wR_factor_ref 0.0760
_reflns_number_gt 6365
_reflns_number_total 7806
_reflns_threshold_expression >2sigma(I)
_cod_data_source_file c2dt31756g.txt
_cod_data_source_block 5_toluene
_cod_depositor_comments
;
The following automatic conversions were performed:

'_symmetry_cell_setting' value 'Monoclinic' changed to 'monoclinic'
according to /home/saulius/struct/CIF-dictionaries/cif_core.dic
dictionary named 'cif_core.dic' version 2.4.2 from 2011-04-26.

Automatic conversion script
Id: cif_fix_values 1891 2012-01-12 08:04:46Z andrius 
;
_cod_original_sg_symbol_H-M 'C 2/c'
_cod_database_code 7020517

loop_
_symmetry_equiv_pos_as_xyz
'x, y, z'
'-x, y, -z+1/2'
'x+1/2, y+1/2, z'
'-x+1/2, y+1/2, -z+1/2'
'-x, -y, -z'
'x, -y, z-1/2'
'-x+1/2, -y+1/2, -z'
'x+1/2, -y+1/2, z-1/2'

loop_
_atom_site_label
_atom_site_type_symbol
_atom_site_fract_x
_atom_site_fract_y
_atom_site_fract_z
_atom_site_U_iso_or_equiv
_atom_site_adp_type
_atom_site_occupancy
_atom_site_symmetry_multiplicity
_atom_site_calc_flag
_atom_site_refinement_flags
Mo1 Mo 0.5000 0.190529(15) 0.2500 0.01025(5) Uani 1 2 d S
P1 P 0.585062(16) 0.19651(3) 0.25105(2) 0.01552(9) Uani 1 1 d .
C1 C 0.64158(7) 0.20048(15) 0.24970(11) 0.0266(4) Uani 1 1 d .
Si1 Si 0.708345(19) 0.20563(5) 0.24746(3) 0.03118(13) Uani 1 1 d .
C2 C 0.71572(10) 0.2220(4) 0.15273(14) 0.0862(13) Uani 1 1 d .
H2A H 0.7038 0.1572 0.1252 0.129 Uiso 1 1 calc R
H2B H 0.7513 0.2336 0.1521 0.129 Uiso 1 1 calc R
H2C H 0.6960 0.2840 0.1310 0.129 Uiso 1 1 calc R
C3 C 0.73940(9) 0.0794(2) 0.28644(18) 0.0606(8) Uani 1 1 d .
H3A H 0.7339 0.0698 0.3355 0.091 Uiso 1 1 calc R
H3B H 0.7756 0.0837 0.2878 0.091 Uiso 1 1 calc R
H3C H 0.7250 0.0183 0.2565 0.091 Uiso 1 1 calc R
C4 C 0.73883(8) 0.31995(18) 0.30193(13) 0.0374(5) Uani 1 1 d .
H4A H 0.7218 0.3868 0.2836 0.056 Uiso 1 1 calc R
H4B H 0.7744 0.3238 0.2987 0.056 Uiso 1 1 calc R
H4C H 0.7365 0.3098 0.3524 0.056 Uiso 1 1 calc R
P2 P 0.487733(15) 0.06103(3) 0.14946(2) 0.01273(9) Uani 1 1 d .
P3 P 0.484975(15) 0.31804(3) 0.14838(2) 0.01271(9) Uani 1 1 d .
C5 C 0.53578(6) -0.04113(13) 0.14292(8) 0.0155(3) Uani 1 1 d .
C6 C 0.58244(6) -0.01122(14) 0.12938(9) 0.0176(3) Uani 1 1 d .
H6 H 0.5889 0.0621 0.1211 0.021 Uiso 1 1 calc R
C7 C 0.61953(7) -0.08758(15) 0.12791(9) 0.0233(4) Uani 1 1 d .
H7 H 0.6511 -0.0661 0.1185 0.028 Uiso 1 1 calc R
C8 C 0.61078(7) -0.19463(15) 0.14005(11) 0.0270(4) Uani 1 1 d .
H8 H 0.6361 -0.2467 0.1387 0.032 Uiso 1 1 calc R
C9 C 0.56498(7) -0.22540(15) 0.15418(11) 0.0276(4) Uani 1 1 d .
H9 H 0.5588 -0.2988 0.1628 0.033 Uiso 1 1 calc R
C10 C 0.52781(7) -0.14900(15) 0.15585(10) 0.0223(4) Uani 1 1 d .
H10 H 0.4965 -0.1709 0.1660 0.027 Uiso 1 1 calc R
C11 C 0.43058(6) -0.02224(13) 0.12269(9) 0.0160(3) Uani 1 1 d .
C12 C 0.39932(6) -0.04417(14) 0.17058(9) 0.0199(3) Uani 1 1 d .
H12 H 0.4074 -0.0159 0.2181 0.024 Uiso 1 1 calc R
C13 C 0.35641(7) -0.10700(15) 0.14952(10) 0.0259(4) Uani 1 1 d .
H13 H 0.3351 -0.1203 0.1824 0.031 Uiso 1 1 calc R
C14 C 0.34466(7) -0.15013(16) 0.08106(11) 0.0275(4) Uani 1 1 d .
H14 H 0.3149 -0.1916 0.0665 0.033 Uiso 1 1 calc R
C15 C 0.37635(7) -0.13277(15) 0.03367(10) 0.0260(4) Uani 1 1 d .
H15 H 0.3690 -0.1644 -0.0129 0.031 Uiso 1 1 calc R
C16 C 0.41869(7) -0.06934(15) 0.05435(9) 0.0219(4) Uani 1 1 d .
H16 H 0.4402 -0.0575 0.0214 0.026 Uiso 1 1 calc R
C17 C 0.48606(6) 0.13885(13) 0.06534(8) 0.0164(3) Uani 1 1 d .
H17A H 0.5207 0.1577 0.0611 0.020 Uiso 1 1 calc R
H17B H 0.4706 0.0951 0.0229 0.020 Uiso 1 1 calc R
C18 C 0.45528(6) 0.24090(13) 0.06771(8) 0.0160(3) Uani 1 1 d .
H18A H 0.4202 0.2223 0.0700 0.019 Uiso 1 1 calc R
H18B H 0.4546 0.2842 0.0237 0.019 Uiso 1 1 calc R
C19 C 0.44126(6) 0.43147(13) 0.14564(8) 0.0151(3) Uani 1 1 d .
C20 C 0.38942(6) 0.41326(14) 0.13177(9) 0.0188(3) Uani 1 1 d .
H20 H 0.3768 0.3431 0.1192 0.023 Uiso 1 1 calc R
C21 C 0.35595(7) 0.49597(15) 0.13603(10) 0.0239(4) Uani 1 1 d .
H21 H 0.3207 0.4826 0.1253 0.029 Uiso 1 1 calc R
C22 C 0.37386(7) 0.59797(15) 0.15586(11) 0.0270(4) Uani 1 1 d .
H22 H 0.3510 0.6542 0.1602 0.032 Uiso 1 1 calc R
C23 C 0.42499(7) 0.61762(15) 0.16937(10) 0.0259(4) Uani 1 1 d .
H23 H 0.4373 0.6877 0.1826 0.031 Uiso 1 1 calc R
C24 C 0.45848(7) 0.53535(14) 0.16377(9) 0.0203(3) Uani 1 1 d .
H24 H 0.4936 0.5500 0.1724 0.024 Uiso 1 1 calc R
C25 C 0.53841(6) 0.38335(13) 0.11959(9) 0.0160(3) Uani 1 1 d .
C26 C 0.54477(7) 0.38507(16) 0.04842(9) 0.0245(4) Uani 1 1 d .
H26 H 0.5203 0.3521 0.0116 0.029 Uiso 1 1 calc R
C27 C 0.58647(8) 0.43450(18) 0.03084(11) 0.0333(5) Uani 1 1 d .
H27 H 0.5907 0.4336 -0.0176 0.040 Uiso 1 1 calc R
C28 C 0.62176(8) 0.48497(17) 0.08343(11) 0.0329(5) Uani 1 1 d .
H28 H 0.6500 0.5195 0.0711 0.039 Uiso 1 1 calc R
C29 C 0.61578(7) 0.48499(16) 0.15427(11) 0.0274(4) Uani 1 1 d .
H29 H 0.6397 0.5203 0.1905 0.033 Uiso 1 1 calc R
C30 C 0.57468(6) 0.43331(14) 0.17214(9) 0.0203(3) Uani 1 1 d .
H30 H 0.5713 0.4320 0.2210 0.024 Uiso 1 1 calc R
C31 C 0.77521(15) 0.2896(3) 0.51162(19) 0.0255(8) Uani 0.50 1 d P
C32 C 0.7266(5) 0.3225(15) 0.5144(10) 0.023(2) Uani 0.50 1 d P
H32 H 0.7196 0.3953 0.5234 0.028 Uiso 0.50 1 calc PR
C33 C 0.68780(16) 0.2437(4) 0.5033(2) 0.0366(10) Uani 0.50 1 d P
H33 H 0.6546 0.2634 0.5069 0.044 Uiso 0.50 1 calc PR
C34 C 0.6978(4) 0.1396(13) 0.4875(7) 0.058(3) Uani 0.50 1 d P
H34 H 0.6713 0.0882 0.4793 0.069 Uiso 0.50 1 calc PR
C35 C 0.7454(2) 0.1090(4) 0.4834(3) 0.0435(11) Uani 0.50 1 d P
H35 H 0.7524 0.0367 0.4730 0.052 Uiso 0.50 1 calc PR
C36 C 0.7850(6) 0.1889(15) 0.4951(10) 0.029(3) Uani 0.50 1 d P
H36 H 0.8182 0.1694 0.4911 0.035 Uiso 0.50 1 calc PR
C37 C 0.8158(4) 0.3690(9) 0.5256(6) 0.0330(18) Uani 0.50 1 d P
H37A H 0.8318 0.3680 0.5770 0.049 Uiso 0.50 1 calc PR
H37B H 0.8019 0.4405 0.5124 0.049 Uiso 0.50 1 calc PR
H37C H 0.8408 0.3516 0.4969 0.049 Uiso 0.50 1 calc PR

loop_
_atom_site_aniso_label
_atom_site_aniso_U_11
_atom_site_aniso_U_22
_atom_site_aniso_U_33
_atom_site_aniso_U_23
_atom_site_aniso_U_13
_atom_site_aniso_U_12
Mo1 0.00968(9) 0.01131(9) 0.01001(9) 0.000 0.00259(6) 0.000
P1 0.01305(19) 0.0172(2) 0.0165(2) -0.00154(17) 0.00350(15) -0.00031(16)
C1 0.0216(9) 0.0270(10) 0.0317(10) -0.0042(8) 0.0069(8) -0.0007(8)
Si1 0.0129(2) 0.0485(4) 0.0328(3) -0.0088(3) 0.0064(2) -0.0021(2)
C2 0.0318(14) 0.194(4) 0.0365(14) -0.019(2) 0.0156(11) -0.016(2)
C3 0.0258(12) 0.0486(15) 0.104(2) -0.0243(16) 0.0057(13) 0.0112(11)
C4 0.0222(10) 0.0391(12) 0.0490(13) 0.0026(10) 0.0027(9) -0.0078(9)
P2 0.01360(19) 0.01301(19) 0.01178(18) -0.00085(15) 0.00311(15) -0.00005(15)
P3 0.01274(19) 0.01283(19) 0.01247(19) 0.00096(15) 0.00243(15) -0.00031(15)
C5 0.0181(8) 0.0158(8) 0.0126(7) -0.0018(6) 0.0034(6) 0.0022(6)
C6 0.0192(8) 0.0183(8) 0.0154(7) -0.0013(6) 0.0038(6) -0.0002(6)
C7 0.0181(8) 0.0297(10) 0.0230(9) -0.0008(8) 0.0063(7) 0.0034(7)
C8 0.0241(9) 0.0253(9) 0.0312(10) -0.0006(8) 0.0052(8) 0.0105(8)
C9 0.0281(10) 0.0170(8) 0.0373(11) 0.0041(8) 0.0057(8) 0.0040(7)
C10 0.0196(9) 0.0196(8) 0.0282(9) 0.0024(7) 0.0058(7) 0.0014(7)
C11 0.0155(8) 0.0134(7) 0.0181(8) -0.0017(6) 0.0015(6) -0.0005(6)
C12 0.0213(8) 0.0198(8) 0.0187(8) -0.0023(7) 0.0045(7) -0.0031(7)
C13 0.0226(9) 0.0258(10) 0.0304(10) 0.0001(8) 0.0081(8) -0.0062(7)
C14 0.0218(9) 0.0241(9) 0.0325(10) 0.0006(8) -0.0037(8) -0.0086(8)
C15 0.0296(10) 0.0236(9) 0.0217(9) -0.0048(8) -0.0021(7) -0.0046(8)
C16 0.0230(9) 0.0233(9) 0.0194(8) -0.0042(7) 0.0044(7) -0.0026(7)
C17 0.0196(8) 0.0170(8) 0.0131(7) -0.0010(6) 0.0046(6) 0.0008(6)
C18 0.0176(8) 0.0159(8) 0.0138(7) 0.0005(6) 0.0014(6) -0.0003(6)
C19 0.0166(8) 0.0142(7) 0.0141(7) 0.0027(6) 0.0029(6) 0.0028(6)
C20 0.0190(8) 0.0161(8) 0.0208(8) 0.0017(7) 0.0028(6) -0.0008(7)
C21 0.0181(8) 0.0240(9) 0.0299(9) 0.0036(8) 0.0057(7) 0.0041(7)
C22 0.0300(10) 0.0191(9) 0.0341(10) 0.0044(8) 0.0117(8) 0.0083(8)
C23 0.0328(10) 0.0146(8) 0.0315(10) -0.0008(7) 0.0096(8) 0.0004(7)
C24 0.0222(9) 0.0169(8) 0.0219(8) 0.0005(7) 0.0049(7) -0.0018(7)
C25 0.0158(8) 0.0155(8) 0.0173(8) 0.0040(6) 0.0049(6) -0.0004(6)
C26 0.0244(9) 0.0314(10) 0.0177(8) 0.0060(8) 0.0045(7) -0.0016(8)
C27 0.0325(11) 0.0473(13) 0.0230(9) 0.0115(9) 0.0121(8) -0.0050(9)
C28 0.0265(10) 0.0393(12) 0.0354(11) 0.0117(9) 0.0125(8) -0.0086(9)
C29 0.0221(9) 0.0303(10) 0.0297(10) 0.0037(8) 0.0053(8) -0.0088(8)
C30 0.0190(8) 0.0221(9) 0.0205(8) 0.0031(7) 0.0056(6) -0.0029(7)
C31 0.027(2) 0.030(2) 0.0186(17) -0.0008(15) 0.0023(15) -0.0019(17)
C32 0.020(6) 0.023(4) 0.025(4) -0.005(3) 0.000(4) -0.002(4)
C33 0.023(2) 0.058(3) 0.026(2) -0.003(2) -0.0024(16) -0.003(2)
C34 0.059(7) 0.072(6) 0.038(4) -0.002(4) 0.002(4) -0.024(5)
C35 0.054(3) 0.034(3) 0.041(3) -0.007(2) 0.006(2) 0.000(2)
C36 0.025(6) 0.034(5) 0.028(5) -0.006(3) 0.004(4) -0.004(5)
C37 0.032(4) 0.031(3) 0.039(5) -0.002(3) 0.015(4) -0.005(3)

loop_
_atom_type_symbol
_atom_type_description
_atom_type_scat_dispersion_real
_atom_type_scat_dispersion_imag
_atom_type_scat_source
C C 0.0033 0.0016 'International Tables Vol C Tables 4.2.6.8 and 6.1.1.4'
H H 0.0000 0.0000 'International Tables Vol C Tables 4.2.6.8 and 6.1.1.4'
Si Si 0.0817 0.0704 'International Tables Vol C Tables 4.2.6.8 and 6.1.1.4'
P P 0.1023 0.0942 'International Tables Vol C Tables 4.2.6.8 and 6.1.1.4'
Mo Mo -1.6832 0.6857 'International Tables Vol C Tables 4.2.6.8 and 6.1.1.4'

loop_
_geom_angle_atom_site_label_1
_geom_angle_atom_site_label_2
_geom_angle_atom_site_label_3
_geom_angle
_geom_angle_site_symmetry_1
_geom_angle_site_symmetry_3
P1 Mo1 P1 176.30(2) 2_655 .
P1 Mo1 P3 88.294(14) 2_655 .
P1 Mo1 P3 89.320(14) . .
P1 Mo1 P3 89.317(14) 2_655 2_655
P1 Mo1 P3 88.296(14) . 2_655
P3 Mo1 P3 99.77(2) . 2_655
P1 Mo1 P2 90.081(14) 2_655 2_655
P1 Mo1 P2 92.341(14) . 2_655
P3 Mo1 P2 178.202(14) . 2_655
P3 Mo1 P2 80.980(14) 2_655 2_655
P1 Mo1 P2 92.343(14) 2_655 .
P1 Mo1 P2 90.080(14) . .
P3 Mo1 P2 80.980(13) . .
P3 Mo1 P2 178.203(14) 2_655 .
P2 Mo1 P2 98.32(2) 2_655 .
C1 P1 Mo1 178.58(8) . .
P1 C1 Si1 179.59(15) . .
C1 Si1 C4 110.19(9) . .
C1 Si1 C2 109.52(11) . .
C4 Si1 C2 109.22(15) . .
C1 Si1 C3 109.33(11) . .
C4 Si1 C3 108.38(12) . .
C2 Si1 C3 110.20(18) . .
Si1 C2 H2A 109.5 . .
Si1 C2 H2B 109.5 . .
H2A C2 H2B 109.5 . .
Si1 C2 H2C 109.5 . .
H2A C2 H2C 109.5 . .
H2B C2 H2C 109.5 . .
Si1 C3 H3A 109.5 . .
Si1 C3 H3B 109.5 . .
H3A C3 H3B 109.5 . .
Si1 C3 H3C 109.5 . .
H3A C3 H3C 109.5 . .
H3B C3 H3C 109.5 . .
Si1 C4 H4A 109.5 . .
Si1 C4 H4B 109.5 . .
H4A C4 H4B 109.5 . .
Si1 C4 H4C 109.5 . .
H4A C4 H4C 109.5 . .
H4B C4 H4C 109.5 . .
C5 P2 C11 99.15(7) . .
C5 P2 C17 101.14(7) . .
C11 P2 C17 100.84(7) . .
C5 P2 Mo1 121.31(5) . .
C11 P2 Mo1 123.37(5) . .
C17 P2 Mo1 107.32(5) . .
C19 P3 C25 101.27(7) . .
C19 P3 C18 102.07(7) . .
C25 P3 C18 102.66(7) . .
C19 P3 Mo1 121.19(5) . .
C25 P3 Mo1 120.28(5) . .
C18 P3 Mo1 106.59(5) . .
C10 C5 C6 118.11(15) . .
C10 C5 P2 121.11(13) . .
C6 C5 P2 120.66(13) . .
C7 C6 C5 120.69(16) . .
C7 C6 H6 119.7 . .
C5 C6 H6 119.7 . .
C8 C7 C6 120.46(17) . .
C8 C7 H7 119.8 . .
C6 C7 H7 119.8 . .
C9 C8 C7 119.57(17) . .
C9 C8 H8 120.2 . .
C7 C8 H8 120.2 . .
C8 C9 C10 120.08(18) . .
C8 C9 H9 120.0 . .
C10 C9 H9 120.0 . .
C5 C10 C9 121.09(17) . .
C5 C10 H10 119.5 . .
C9 C10 H10 119.5 . .
C12 C11 C16 117.91(15) . .
C12 C11 P2 121.44(13) . .
C16 C11 P2 120.59(13) . .
C13 C12 C11 120.69(16) . .
C13 C12 H12 119.7 . .
C11 C12 H12 119.7 . .
C14 C13 C12 120.32(17) . .
C14 C13 H13 119.8 . .
C12 C13 H13 119.8 . .
C13 C14 C15 119.81(17) . .
C13 C14 H14 120.1 . .
C15 C14 H14 120.1 . .
C16 C15 C14 119.82(17) . .
C16 C15 H15 120.1 . .
C14 C15 H15 120.1 . .
C15 C16 C11 121.37(16) . .
C15 C16 H16 119.3 . .
C11 C16 H16 119.3 . .
C18 C17 P2 108.94(10) . .
C18 C17 H17A 109.9 . .
P2 C17 H17A 109.9 . .
C18 C17 H17B 109.9 . .
P2 C17 H17B 109.9 . .
H17A C17 H17B 108.3 . .
C17 C18 P3 108.13(11) . .
C17 C18 H18A 110.1 . .
P3 C18 H18A 110.1 . .
C17 C18 H18B 110.1 . .
P3 C18 H18B 110.1 . .
H18A C18 H18B 108.4 . .
C24 C19 C20 118.06(15) . .
C24 C19 P3 121.68(12) . .
C20 C19 P3 119.99(13) . .
C21 C20 C19 121.03(16) . .
C21 C20 H20 119.5 . .
C19 C20 H20 119.5 . .
C22 C21 C20 120.02(17) . .
C22 C21 H21 120.0 . .
C20 C21 H21 120.0 . .
C23 C22 C21 119.74(17) . .
C23 C22 H22 120.1 . .
C21 C22 H22 120.1 . .
C22 C23 C24 120.27(17) . .
C22 C23 H23 119.9 . .
C24 C23 H23 119.9 . .
C23 C24 C19 120.85(16) . .
C23 C24 H24 119.6 . .
C19 C24 H24 119.6 . .
C30 C25 C26 118.26(15) . .
C30 C25 P3 117.89(12) . .
C26 C25 P3 123.85(13) . .
C27 C26 C25 120.68(17) . .
C27 C26 H26 119.7 . .
C25 C26 H26 119.7 . .
C28 C27 C26 120.37(18) . .
C28 C27 H27 119.8 . .
C26 C27 H27 119.8 . .
C27 C28 C29 119.73(17) . .
C27 C28 H28 120.1 . .
C29 C28 H28 120.1 . .
C28 C29 C30 119.89(18) . .
C28 C29 H29 120.1 . .
C30 C29 H29 120.1 . .
C29 C30 C25 121.05(16) . .
C29 C30 H30 119.5 . .
C25 C30 H30 119.5 . .
C36 C31 C32 121.5(11) . .
C36 C31 C37 119.9(8) . .
C32 C31 C37 118.5(8) . .
C31 C32 C33 118.0(13) . .
C31 C32 H32 121.0 . .
C33 C32 H32 121.0 . .
C34 C33 C32 120.7(9) . .
C34 C33 H33 119.6 . .
C32 C33 H33 119.6 . .
C35 C34 C33 120.6(10) . .
C35 C34 H34 119.7 . .
C33 C34 H34 119.7 . .
C34 C35 C36 118.8(10) . .
C34 C35 H35 120.6 . .
C36 C35 H35 120.6 . .
C31 C36 C35 120.3(13) . .
C31 C36 H36 119.9 . .
C35 C36 H36 119.9 . .
C31 C37 H37A 109.5 . .
C31 C37 H37B 109.5 . .
H37A C37 H37B 109.5 . .
C31 C37 H37C 109.5 . .
H37A C37 H37C 109.5 . .
H37B C37 H37C 109.5 . .

loop_
_geom_bond_atom_site_label_1
_geom_bond_atom_site_label_2
_geom_bond_distance
_geom_bond_site_symmetry_2
Mo1 P1 2.3057(4) 2_655
Mo1 P1 2.3058(4) .
Mo1 P3 2.4649(4) .
Mo1 P3 2.4650(4) 2_655
Mo1 P2 2.4665(4) 2_655
Mo1 P2 2.4666(4) .
P1 C1 1.5404(19) .
C1 Si1 1.8224(19) .
Si1 C4 1.850(2) .
Si1 C2 1.860(3) .
Si1 C3 1.863(3) .
C2 H2A 0.9800 .
C2 H2B 0.9800 .
C2 H2C 0.9800 .
C3 H3A 0.9800 .
C3 H3B 0.9800 .
C3 H3C 0.9800 .
C4 H4A 0.9800 .
C4 H4B 0.9800 .
C4 H4C 0.9800 .
P2 C5 1.8445(16) .
P2 C11 1.8470(17) .
P2 C17 1.8591(16) .
P3 C19 1.8387(16) .
P3 C25 1.8420(16) .
P3 C18 1.8437(16) .
C5 C10 1.391(2) .
C5 C6 1.394(2) .
C6 C7 1.389(2) .
C6 H6 0.9500 .
C7 C8 1.382(3) .
C7 H7 0.9500 .
C8 C9 1.379(3) .
C8 H8 0.9500 .
C9 C10 1.392(3) .
C9 H9 0.9500 .
C10 H10 0.9500 .
C11 C12 1.393(2) .
C11 C16 1.398(2) .
C12 C13 1.391(2) .
C12 H12 0.9500 .
C13 C14 1.380(3) .
C13 H13 0.9500 .
C14 C15 1.384(3) .
C14 H14 0.9500 .
C15 C16 1.382(2) .
C15 H15 0.9500 .
C16 H16 0.9500 .
C17 C18 1.527(2) .
C17 H17A 0.9900 .
C17 H17B 0.9900 .
C18 H18A 0.9900 .
C18 H18B 0.9900 .
C19 C24 1.394(2) .
C19 C20 1.395(2) .
C20 C21 1.387(2) .
C20 H20 0.9500 .
C21 C22 1.384(3) .
C21 H21 0.9500 .
C22 C23 1.379(3) .
C22 H22 0.9500 .
C23 C24 1.388(2) .
C23 H23 0.9500 .
C24 H24 0.9500 .
C25 C30 1.393(2) .
C25 C26 1.396(2) .
C26 C27 1.388(3) .
C26 H26 0.9500 .
C27 C28 1.382(3) .
C27 H27 0.9500 .
C28 C29 1.386(3) .
C28 H28 0.9500 .
C29 C30 1.390(2) .
C29 H29 0.9500 .
C30 H30 0.9500 .
C31 C36 1.334(19) .
C31 C32 1.392(16) .
C31 C37 1.462(10) .
C32 C33 1.423(14) .
C32 H32 0.9500 .
C33 C34 1.370(16) .
C33 H33 0.9500 .
C34 C35 1.365(14) .
C34 H34 0.9500 .
C35 C36 1.447(15) .
C35 H35 0.9500 .
C36 H36 0.9500 .
C37 H37A 0.9800 .
C37 H37B 0.9800 .
C37 H37C 0.9800 .

loop_
_geom_torsion_atom_site_label_1
_geom_torsion_atom_site_label_2
_geom_torsion_atom_site_label_3
_geom_torsion_atom_site_label_4
_geom_torsion
_geom_torsion_site_symmetry_1
P1 Mo1 P1 C1 -90(3) 2_655
P3 Mo1 P1 C1 -41(3) .
P3 Mo1 P1 C1 -140(3) 2_655
P2 Mo1 P1 C1 139(3) 2_655
P2 Mo1 P1 C1 40(3) .
Mo1 P1 C1 Si1 26(29) .
P1 C1 Si1 C4 100(27) .
P1 C1 Si1 C2 -20(27) .
P1 C1 Si1 C3 -141(100) .
P1 Mo1 P2 C5 -147.63(6) 2_655
P1 Mo1 P2 C5 35.17(6) .
P3 Mo1 P2 C5 124.47(6) .
P3 Mo1 P2 C5 9.8(5) 2_655
P2 Mo1 P2 C5 -57.21(6) 2_655
P1 Mo1 P2 C11 -19.06(7) 2_655
P1 Mo1 P2 C11 163.74(6) .
P3 Mo1 P2 C11 -106.96(7) .
P3 Mo1 P2 C11 138.4(5) 2_655
P2 Mo1 P2 C11 71.36(6) 2_655
P1 Mo1 P2 C17 97.11(6) 2_655
P1 Mo1 P2 C17 -80.08(6) .
P3 Mo1 P2 C17 9.22(6) .
P3 Mo1 P2 C17 -105.4(5) 2_655
P2 Mo1 P2 C17 -172.46(6) 2_655
P1 Mo1 P3 C19 40.66(6) 2_655
P1 Mo1 P3 C19 -136.50(6) .
P3 Mo1 P3 C19 -48.35(6) 2_655
P2 Mo1 P3 C19 66.0(5) 2_655
P2 Mo1 P3 C19 133.31(6) .
P1 Mo1 P3 C25 168.83(6) 2_655
P1 Mo1 P3 C25 -8.34(6) .
P3 Mo1 P3 C25 79.82(6) 2_655
P2 Mo1 P3 C25 -165.8(5) 2_655
P2 Mo1 P3 C25 -98.52(6) .
P1 Mo1 P3 C18 -75.15(6) 2_655
P1 Mo1 P3 C18 107.68(6) .
P3 Mo1 P3 C18 -164.16(6) 2_655
P2 Mo1 P3 C18 -49.8(5) 2_655
P2 Mo1 P3 C18 17.49(6) .
C11 P2 C5 C10 -30.45(16) .
C17 P2 C5 C10 -133.50(14) .
Mo1 P2 C5 C10 108.15(14) .
C11 P2 C5 C6 153.70(13) .
C17 P2 C5 C6 50.64(15) .
Mo1 P2 C5 C6 -67.71(14) .
C10 C5 C6 C7 0.9(2) .
P2 C5 C6 C7 176.86(13) .
C5 C6 C7 C8 -0.2(3) .
C6 C7 C8 C9 -0.4(3) .
C7 C8 C9 C10 0.3(3) .
C6 C5 C10 C9 -1.0(3) .
P2 C5 C10 C9 -177.00(14) .
C8 C9 C10 C5 0.5(3) .
C5 P2 C11 C12 115.35(14) .
C17 P2 C11 C12 -141.34(14) .
Mo1 P2 C11 C12 -22.07(17) .
C5 P2 C11 C16 -61.69(15) .
C17 P2 C11 C16 41.61(15) .
Mo1 P2 C11 C16 160.88(12) .
C16 C11 C12 C13 -2.9(3) .
P2 C11 C12 C13 179.97(14) .
C11 C12 C13 C14 1.1(3) .
C12 C13 C14 C15 1.5(3) .
C13 C14 C15 C16 -2.2(3) .
C14 C15 C16 C11 0.3(3) .
C12 C11 C16 C15 2.2(3) .
P2 C11 C16 C15 179.34(14) .
C5 P2 C17 C18 -169.45(11) .
C11 P2 C17 C18 88.85(12) .
Mo1 P2 C17 C18 -41.41(12) .
P2 C17 C18 P3 58.51(13) .
C19 P3 C18 C17 -176.45(11) .
C25 P3 C18 C17 78.90(12) .
Mo1 P3 C18 C17 -48.41(11) .
C25 P3 C19 C24 -35.02(15) .
C18 P3 C19 C24 -140.75(14) .
Mo1 P3 C19 C24 101.16(13) .
C25 P3 C19 C20 151.10(13) .
C18 P3 C19 C20 45.37(14) .
Mo1 P3 C19 C20 -72.71(14) .
C24 C19 C20 C21 -0.1(2) .
P3 C19 C20 C21 173.95(13) .
C19 C20 C21 C22 -1.5(3) .
C20 C21 C22 C23 1.8(3) .
C21 C22 C23 C24 -0.6(3) .
C22 C23 C24 C19 -1.0(3) .
C20 C19 C24 C23 1.4(2) .
P3 C19 C24 C23 -172.60(14) .
C19 P3 C25 C30 86.11(14) .
C18 P3 C25 C30 -168.62(13) .
Mo1 P3 C25 C30 -50.59(15) .
C19 P3 C25 C26 -94.31(16) .
C18 P3 C25 C26 10.96(17) .
Mo1 P3 C25 C26 128.99(14) .
C30 C25 C26 C27 0.6(3) .
P3 C25 C26 C27 -178.99(15) .
C25 C26 C27 C28 -1.5(3) .
C26 C27 C28 C29 0.8(3) .
C27 C28 C29 C30 0.7(3) .
C28 C29 C30 C25 -1.6(3) .
C26 C25 C30 C29 1.0(3) .
P3 C25 C30 C29 -179.43(14) .
C36 C31 C32 C33 4(3) .
C37 C31 C32 C33 -177.7(10) .
C31 C32 C33 C34 -2.6(19) .
C32 C33 C34 C35 1.2(17) .
C33 C34 C35 C36 -0.8(17) .
C32 C31 C36 C35 -3(3) .
C37 C31 C36 C35 178.1(11) .
C34 C35 C36 C31 2(2) .
